data_1001430
loop_
_publ_author_name
'Benhamada, L'
'Grandin, A'
'Borel, M M'
'Leclaire, A'
'Raveau, B'

_publ_section_title 'Structure of KVP~2~O~7~'
_journal_coden_ASTM ACSCEE
_journal_name_full 'Acta Crystallographica C (39,1983-)'
_journal_page_first 424
_journal_page_last 425
_journal_volume 47
_journal_year 1991
_chemical_formula_structural 'K V (P2 O7)'
_chemical_formula_sum 'K O7 P2 V'
_chemical_name_systematic 'Potassium vanadium(III) diphosphate'
_space_group_IT_number 14
_symmetry_cell_setting monoclinic
_symmetry_Int_Tables_number 14
_symmetry_space_group_name_Hall '-P 2ybc'
_symmetry_space_group_name_H-M 'P 1 21/c 1'
_cell_angle_alpha 90
_cell_angle_beta 106.580(3)
_cell_angle_gamma 90
_cell_formula_units_Z 4
_cell_length_a 7.3686(3)
_cell_length_b 10.0527(5)
_cell_length_c 8.1874(4)
_cell_volume 581.3
_refine_ls_R_factor_all 0.027
_cod_database_code 1001430

loop_
_symmetry_equiv_pos_as_xyz
x,y,z
-x,1/2+y,1/2-z
-x,-y,-z
x,1/2-y,1/2+z

loop_
_atom_site_label
_atom_site_type_symbol
_atom_site_symmetry_multiplicity
_atom_site_Wyckoff_symbol
_atom_site_fract_x
_atom_site_fract_y
_atom_site_fract_z
_atom_site_occupancy
_atom_site_attached_hydrogens
_atom_site_calc_flag
V1 V3+ 4 e 0.23510(3) 0.10036(2) 0.26134(3) 1. 0 d
P1 P5+ 4 e 0.13510(5) 0.40356(4) 0.33024(4) 1. 0 d
P2 P5+ 4 e 0.44366(5) 0.36225(4) 0.19165(5) 1. 0 d
K1 K1+ 4 e 0.82177(6) 0.17838(5) 0.44649(6) 1. 0 d
O1 O2- 4 e 0.1445(2) 0.0908(2) 0.0151(1) 1. 0 d
O2 O2- 4 e 0.3213(2) 0.1077(2) 0.5136(2) 1. 0 d
O3 O2- 4 e -0.0025(2) 0.0050(1) 0.2788(1) 1. 0 d
O4 O2- 4 e 0.4554(2) 0.2162(1) 0.2413(2) 1. 0 d
O5 O2- 4 e 0.3591(2) -0.0792(1) 0.2689(2) 1. 0 d
O6 O2- 4 e 0.0831(2) 0.2650(1) 0.2556(2) 1. 0 d
O7 O2- 4 e 0.3425(2) 0.4385(1) 0.3158(2) 1. 0 d

loop_
_atom_type_symbol
_atom_type_oxidation_number
V3+ 3.000
P5+ 5.000
K1+ 1.000
O2- -2.000
